data_7153955
loop_
_publ_author_name
'Xue, Pengchong'
'Yao, Boqi'
'Zhang, Yuan'
'Chen, Peng'
'Li, Kechang'
'Liu, Baijun'
'Lu, Ran'

_publ_section_title
;
 A large dipole moment to promote gelation for 4-nitrophenylacrylonitrile
 derivatives with gelation-induced emission enhancement properties.
;
_journal_issue 36
_journal_name_full 'Organic &amp; biomolecular chemistry'
_journal_page_first 7110
_journal_page_last 7118
_journal_paper_doi 10.1039/c4ob00768a
_journal_volume 12
_journal_year 2014
_chemical_formula_sum 'C25 H21 N3 O2'
_chemical_formula_weight 395.45
_chemical_name_systematic
; 
 ? 
;
_space_group_IT_number 14
_symmetry_cell_setting monoclinic
_symmetry_space_group_name_Hall '-P 2ybc'
_symmetry_space_group_name_H-M 'P 1 21/c 1'
_atom_sites_solution_hydrogens geom
_atom_sites_solution_primary direct
_atom_sites_solution_secondary difmap
_audit_creation_method SHELXL-97
_cell_angle_alpha 90.00
_cell_angle_beta 104.216(5)
_cell_angle_gamma 90.00
_cell_formula_units_Z 4
_cell_length_a 15.7738(7)
_cell_length_b 7.7296(4)
_cell_length_c 17.0325(7)
_cell_measurement_reflns_used 2239
_cell_measurement_temperature 293(2)
_cell_measurement_theta_max 28.84
_cell_measurement_theta_min 3.19
_cell_volume 2013.10(17)
_computing_cell_refinement 'CrysAlis PRO (Agilent, 2011)'
_computing_data_collection 'CrysAlis PRO (Agilent, 2011)'
_computing_data_reduction 'CrysAlis PRO (Agilent, 2011)'
_computing_molecular_graphics 'Bruker SHELXTL'
_computing_publication_material 'Bruker SHELXTL'
_computing_structure_refinement 'SHELXL-97 (Sheldrick, 1997)'
_computing_structure_solution 'SHELXS-97 (Sheldrick, 1990)'
_diffrn_ambient_temperature 293(2)
_diffrn_measured_fraction_theta_full 0.982
_diffrn_measured_fraction_theta_max 0.852
_diffrn_measurement_device_type 'Xcalibur, Eos'
_diffrn_measurement_method 'phi and omega scans'
_diffrn_radiation_monochromator graphite
_diffrn_radiation_source 'Enhance (Mo) X-ray Source'
_diffrn_radiation_type MoK\a
_diffrn_radiation_wavelength 0.71073
_diffrn_reflns_av_R_equivalents 0.0184
_diffrn_reflns_av_sigmaI/netI 0.0484
_diffrn_reflns_limit_h_max 21
_diffrn_reflns_limit_h_min -20
_diffrn_reflns_limit_k_max 9
_diffrn_reflns_limit_k_min -10
_diffrn_reflns_limit_l_max 21
_diffrn_reflns_limit_l_min -12
_diffrn_reflns_number 8782
_diffrn_reflns_theta_full 26.85
_diffrn_reflns_theta_max 28.91
_diffrn_reflns_theta_min 3.32
_exptl_absorpt_coefficient_mu 0.084
_exptl_absorpt_correction_T_max 1.00000
_exptl_absorpt_correction_T_min 0.91523
_exptl_absorpt_correction_type multi-scan
_exptl_crystal_colour yellow
_exptl_crystal_density_diffrn 1.305
_exptl_crystal_density_method 'not measured'
_exptl_crystal_description rod-like
_exptl_crystal_F_000 832
_exptl_crystal_size_max 0.15
_exptl_crystal_size_mid 0.14
_exptl_crystal_size_min 0.14
_refine_diff_density_max 0.148
_refine_diff_density_min -0.167
_refine_diff_density_rms 0.033
_refine_ls_extinction_method none
_refine_ls_goodness_of_fit_ref 1.039
_refine_ls_hydrogen_treatment mixed
_refine_ls_matrix_type full
_refine_ls_number_parameters 355
_refine_ls_number_reflns 4531
_refine_ls_number_restraints 0
_refine_ls_restrained_S_all 1.039
_refine_ls_R_factor_all 0.0853
_refine_ls_R_factor_gt 0.0514
_refine_ls_shift/su_max 0.020
_refine_ls_shift/su_mean 0.003
_refine_ls_structure_factor_coef Fsqd
_refine_ls_weighting_details 'calc w=1/[\s^2^(Fo^2^)+(0.0456P)^2^+0.0656P] where P=(Fo^2^+2Fc^2^)/3'
_refine_ls_weighting_scheme calc
_refine_ls_wR_factor_gt 0.1035
_refine_ls_wR_factor_ref 0.1254
_reflns_number_gt 2916
_reflns_number_total 4531
_reflns_threshold_expression >2sigma(I)
_cod_data_source_file c4ob00768a2.cif
_cod_data_source_block c
_cod_depositor_comments 'Adding full bibliography for 7153955.cif.'
_cod_original_cell_volume 2013.11(16)
_cod_original_sg_symbol_H-M P21/c
_cod_database_code 7153955

loop_
_symmetry_equiv_pos_as_xyz
'x, y, z'
'-x, y+1/2, -z+1/2'
'-x, -y, -z'
'x, -y-1/2, z-1/2'

loop_
_atom_site_label
_atom_site_type_symbol
_atom_site_fract_x
_atom_site_fract_y
_atom_site_fract_z
_atom_site_U_iso_or_equiv
_atom_site_adp_type
_atom_site_occupancy
_atom_site_symmetry_multiplicity
_atom_site_calc_flag
C1 C 0.96382(12) 0.3515(3) 0.74637(12) 0.0554(5) Uani 1 1 d
H1 H 0.9769(11) 0.302(2) 0.7974(11) 0.061(6) Uiso 1 1 d
C2 C 1.02113(13) 0.3632(3) 0.69770(13) 0.0618(5) Uani 1 1 d
H2 H 1.0811(12) 0.317(2) 0.7157(11) 0.072(6) Uiso 1 1 d
C3 C 0.99709(13) 0.4407(3) 0.62153(13) 0.0609(5) Uani 1 1 d
H3 H 1.0395(12) 0.446(2) 0.5885(12) 0.068(6) Uiso 1 1 d
C4 C 0.91360(12) 0.5058(2) 0.59148(12) 0.0521(5) Uani 1 1 d
H4 H 0.8947(11) 0.564(2) 0.5350(11) 0.057(5) Uiso 1 1 d
C5 C 0.85391(11) 0.4957(2) 0.63965(10) 0.0437(4) Uani 1 1 d
C6 C 0.87965(11) 0.4190(2) 0.71692(10) 0.0462(4) Uani 1 1 d
C7 C 0.73949(11) 0.4990(2) 0.70049(10) 0.0426(4) Uani 1 1 d
C8 C 0.76342(10) 0.5458(2) 0.62875(9) 0.0415(4) Uani 1 1 d
C9 C 0.70145(11) 0.6180(2) 0.56505(10) 0.0437(4) Uani 1 1 d
H9 H 0.7166(10) 0.654(2) 0.5133(10) 0.051(5) Uiso 1 1 d
C10 C 0.61585(10) 0.6468(2) 0.57214(10) 0.0416(4) Uani 1 1 d
C11 C 0.59486(12) 0.6000(2) 0.64530(10) 0.0475(4) Uani 1 1 d
H11 H 0.5374(11) 0.615(2) 0.6516(10) 0.051(5) Uiso 1 1 d
C12 C 0.65484(12) 0.5268(2) 0.70921(11) 0.0477(4) Uani 1 1 d
H12 H 0.6406(11) 0.493(2) 0.7591(11) 0.063(5) Uiso 1 1 d
C13 C 0.55604(11) 0.7218(2) 0.50201(10) 0.0446(4) Uani 1 1 d
H13 H 0.5850(10) 0.7414(19) 0.4601(10) 0.047(5) Uiso 1 1 d
C14 C 0.47146(10) 0.7728(2) 0.48575(10) 0.0413(4) Uani 1 1 d
C15 C 0.42087(11) 0.7555(2) 0.54484(11) 0.0551(5) Uani 1 1 d
C16 C 0.42521(10) 0.8519(2) 0.40752(10) 0.0405(4) Uani 1 1 d
C17 C 0.47035(12) 0.9028(2) 0.35014(11) 0.0526(5) Uani 1 1 d
H17 H 0.5362(12) 0.884(2) 0.3621(11) 0.072(6) Uiso 1 1 d
C18 C 0.42796(12) 0.9804(3) 0.27840(12) 0.0527(5) Uani 1 1 d
H18 H 0.4597(12) 1.021(2) 0.2388(12) 0.070(6) Uiso 1 1 d
C19 C 0.33903(10) 1.0069(2) 0.26266(10) 0.0422(4) Uani 1 1 d
C20 C 0.29217(12) 0.9577(2) 0.31715(11) 0.0491(4) Uani 1 1 d
H20 H 0.2312(12) 0.975(2) 0.3055(11) 0.062(5) Uiso 1 1 d
C21 C 0.33537(11) 0.8827(2) 0.38915(11) 0.0484(4) Uani 1 1 d
H21 H 0.3030(10) 0.850(2) 0.4260(10) 0.050(5) Uiso 1 1 d
C22 C 0.81189(14) 0.3524(3) 0.83294(11) 0.0519(5) Uani 1 1 d
H22A H 0.8477(12) 0.247(2) 0.8400(11) 0.066(6) Uiso 1 1 d
H22B H 0.7516(13) 0.305(2) 0.8328(12) 0.074(6) Uiso 1 1 d
C23 C 0.84263(16) 0.4794(3) 0.90177(11) 0.0580(5) Uani 1 1 d
H23A H 0.8992(13) 0.535(2) 0.8957(12) 0.073(6) Uiso 1 1 d
H23B H 0.7947(15) 0.573(3) 0.8996(14) 0.103(8) Uiso 1 1 d
C24 C 0.85777(18) 0.3890(3) 0.98263(12) 0.0691(6) Uani 1 1 d
H24A H 0.8079(16) 0.307(3) 0.9863(15) 0.114(9) Uiso 1 1 d
H24B H 0.9103(16) 0.295(3) 0.9861(15) 0.116(9) Uiso 1 1 d
C25 C 0.8830(2) 0.5076(4) 1.05486(15) 0.0859(8) Uani 1 1 d
H25A H 0.9344(19) 0.582(4) 1.0450(17) 0.134(11) Uiso 1 1 d
H25B H 0.8977(17) 0.441(3) 1.1089(19) 0.126(9) Uiso 1 1 d
H25C H 0.829(2) 0.590(4) 1.0465(17) 0.136(11) Uiso 1 1 d
N1 N 0.37880(11) 0.7462(3) 0.59055(11) 0.0857(6) Uani 1 1 d
N2 N 0.80985(9) 0.42236(18) 0.75324(8) 0.0476(4) Uani 1 1 d
N3 N 0.29465(10) 1.09111(18) 0.18667(9) 0.0504(4) Uani 1 1 d
O1 O 0.33931(9) 1.16373(19) 0.14733(8) 0.0696(4) Uani 1 1 d
O2 O 0.21499(9) 1.08693(19) 0.16583(9) 0.0798(5) Uani 1 1 d

loop_
_atom_site_aniso_label
_atom_site_aniso_U_11
_atom_site_aniso_U_22
_atom_site_aniso_U_33
_atom_site_aniso_U_23
_atom_site_aniso_U_13
_atom_site_aniso_U_12
C1 0.0535(12) 0.0594(12) 0.0488(11) 0.0017(10) 0.0038(9) 0.0027(10)
C2 0.0461(11) 0.0714(13) 0.0654(14) -0.0037(11) 0.0087(10) 0.0061(10)
C3 0.0474(11) 0.0755(13) 0.0624(13) -0.0068(11) 0.0180(10) 0.0015(10)
C4 0.0512(11) 0.0604(11) 0.0464(11) -0.0028(9) 0.0151(9) 0.0002(9)
C5 0.0442(10) 0.0486(9) 0.0382(9) -0.0063(8) 0.0102(8) -0.0039(8)
C6 0.0462(10) 0.0479(10) 0.0430(9) -0.0042(8) 0.0080(8) -0.0022(8)
C7 0.0473(10) 0.0444(9) 0.0352(9) -0.0020(7) 0.0085(7) -0.0024(8)
C8 0.0440(9) 0.0462(9) 0.0348(9) -0.0054(8) 0.0109(7) -0.0035(8)
C9 0.0467(10) 0.0507(10) 0.0348(9) -0.0028(8) 0.0119(8) -0.0025(8)
C10 0.0440(9) 0.0448(9) 0.0360(9) -0.0042(8) 0.0099(7) -0.0008(8)
C11 0.0473(10) 0.0566(11) 0.0415(10) -0.0007(8) 0.0165(8) 0.0005(9)
C12 0.0538(11) 0.0555(11) 0.0368(10) -0.0002(8) 0.0167(9) -0.0023(9)
C13 0.0475(10) 0.0519(10) 0.0366(9) -0.0030(8) 0.0143(8) -0.0020(8)
C14 0.0397(9) 0.0471(9) 0.0378(9) -0.0068(8) 0.0108(7) -0.0036(8)
C15 0.0461(10) 0.0747(13) 0.0448(11) 0.0041(10) 0.0115(9) 0.0030(9)
C16 0.0402(9) 0.0429(9) 0.0389(9) -0.0076(8) 0.0108(7) -0.0031(7)
C17 0.0395(10) 0.0728(12) 0.0478(11) 0.0041(10) 0.0153(8) 0.0074(9)
C18 0.0450(10) 0.0708(12) 0.0463(10) 0.0047(10) 0.0192(9) 0.0053(9)
C19 0.0414(10) 0.0453(9) 0.0396(9) -0.0037(8) 0.0092(7) 0.0006(8)
C20 0.0372(10) 0.0596(11) 0.0513(11) 0.0029(9) 0.0127(8) -0.0009(9)
C21 0.0430(10) 0.0599(11) 0.0455(10) 0.0030(9) 0.0170(8) -0.0032(9)
C22 0.0613(12) 0.0531(11) 0.0405(10) 0.0080(9) 0.0109(9) -0.0005(10)
C23 0.0673(14) 0.0611(12) 0.0430(11) 0.0058(10) 0.0082(10) 0.0037(11)
C24 0.0844(16) 0.0766(15) 0.0426(11) 0.0058(11) 0.0088(11) -0.0008(14)
C25 0.098(2) 0.108(2) 0.0476(14) -0.0051(14) 0.0102(14) 0.0036(19)
N1 0.0571(10) 0.1457(19) 0.0598(11) 0.0218(12) 0.0249(9) 0.0142(11)
N2 0.0476(8) 0.0567(9) 0.0375(8) 0.0051(7) 0.0086(6) -0.0002(7)
N3 0.0503(9) 0.0519(9) 0.0486(9) 0.0017(8) 0.0112(7) 0.0005(7)
O1 0.0663(9) 0.0959(10) 0.0507(8) 0.0157(8) 0.0218(7) -0.0037(8)
O2 0.0467(8) 0.0989(11) 0.0857(11) 0.0348(9) 0.0010(7) 0.0009(8)

loop_
_atom_type_symbol
_atom_type_description
_atom_type_scat_dispersion_real
_atom_type_scat_dispersion_imag
_atom_type_scat_source
C C 0.0033 0.0016 'International Tables Vol C Tables 4.2.6.8 and 6.1.1.4'
H H 0.0000 0.0000 'International Tables Vol C Tables 4.2.6.8 and 6.1.1.4'
O O 0.0106 0.0060 'International Tables Vol C Tables 4.2.6.8 and 6.1.1.4'
N N 0.0061 0.0033 'International Tables Vol C Tables 4.2.6.8 and 6.1.1.4'

loop_
_geom_angle_atom_site_label_1
_geom_angle_atom_site_label_2
_geom_angle_atom_site_label_3
_geom_angle
C2 C1 C6 117.84(19)
C1 C2 C3 121.44(19)
C4 C3 C2 121.10(19)
C3 C4 C5 118.71(18)
C4 C5 C6 119.44(16)
C4 C5 C8 134.20(16)
C6 C5 C8 106.34(14)
N2 C6 C1 129.28(17)
N2 C6 C5 109.26(14)
C1 C6 C5 121.45(17)
N2 C7 C12 129.41(16)
N2 C7 C8 109.30(14)
C12 C7 C8 121.26(16)
C9 C8 C7 119.55(15)
C9 C8 C5 133.79(15)
C7 C8 C5 106.60(14)
C8 C9 C10 120.33(15)
C9 C10 C11 118.32(16)
C9 C10 C13 115.99(14)
C11 C10 C13 125.68(15)
C12 C11 C10 122.58(17)
C11 C12 C7 117.95(16)
C14 C13 C10 134.03(16)
C13 C14 C15 121.28(16)
C13 C14 C16 123.10(15)
C15 C14 C16 115.61(14)
N1 C15 C14 177.6(2)
C21 C16 C17 117.29(16)
C21 C16 C14 121.32(15)
C17 C16 C14 121.36(15)
C18 C17 C16 121.50(17)
C19 C18 C17 119.12(17)
C20 C19 C18 121.21(17)
C20 C19 N3 120.02(15)
C18 C19 N3 118.77(15)
C19 C20 C21 119.18(17)
C20 C21 C16 121.69(17)
N2 C22 C23 114.26(16)
C24 C23 C22 110.78(17)
C25 C24 C23 114.5(2)
C7 N2 C6 108.49(14)
C7 N2 C22 126.72(15)
C6 N2 C22 124.77(15)
O2 N3 O1 122.97(16)
O2 N3 C19 118.71(15)
O1 N3 C19 118.31(15)

loop_
_geom_bond_atom_site_label_1
_geom_bond_atom_site_label_2
_geom_bond_distance
C1 C2 1.371(3)
C1 C6 1.400(2)
C2 C3 1.394(3)
C3 C4 1.385(3)
C4 C5 1.395(2)
C5 C6 1.409(2)
C5 C8 1.446(2)
C6 N2 1.389(2)
C7 N2 1.379(2)
C7 C12 1.396(2)
C7 C8 1.412(2)
C8 C9 1.387(2)
C9 C10 1.403(2)
C10 C11 1.413(2)
C10 C13 1.449(2)
C11 C12 1.376(2)
C13 C14 1.353(2)
C14 C15 1.436(2)
C14 C16 1.485(2)
C15 N1 1.143(2)
C16 C21 1.395(2)
C16 C17 1.399(2)
C17 C18 1.378(3)
C18 C19 1.377(2)
C19 C20 1.375(2)
C19 N3 1.464(2)
C20 C21 1.376(2)
C22 N2 1.454(2)
C22 C23 1.515(3)
C23 C24 1.510(3)
C24 C25 1.507(3)
N3 O2 1.2195(17)
N3 O1 1.2215(17)
